data_4515447
loop_
_publ_author_name
'Liu, Ruilan'
'Liu, Yaru'
'Yu, Shihang'
'Yang, Chenglin'
'Li, Zifeng'
'Li, Gang'

_publ_section_title
;
 A Highly Proton-Conductive 3D Ionic Cadmium-Organic Framework for Ammonia
 and Amines Impedance Sensing.
;
_journal_issue 1
_journal_name_full 'ACS applied materials &amp; interfaces'
_journal_page_first 1713
_journal_page_last 1722
_journal_paper_doi 10.1021/acsami.8b18891
_journal_volume 11
_journal_year 2019
_chemical_formula_moiety '0.13(C48 H24 Cd8 N16 Na8 O32)'
_chemical_formula_sum 'C6 H3 Cd N2 Na O4'
_chemical_formula_weight 302.49
_space_group_crystal_system tetragonal
_space_group_IT_number 137
_space_group_name_Hall '-P 4ac 2a'
_space_group_name_H-M_alt 'P 42/n m c :2'
_atom_sites_solution_hydrogens geom
_atom_sites_solution_primary dual
_audit_creation_date 2018-06-02
_audit_creation_method
;
Olex2 1.2-alpha
(compiled 2018.05.18 svn.r3508 for OlexSys, GUI svn.r5497)
;
_cell_angle_alpha 90
_cell_angle_beta 90
_cell_angle_gamma 90
_cell_formula_units_Z 8
_cell_length_a 16.3087(8)
_cell_length_b 16.3087(8)
_cell_length_c 6.4947(3)
_cell_measurement_reflns_used 9971
_cell_measurement_temperature 120
_cell_measurement_theta_max 27.506
_cell_measurement_theta_min 3.377
_cell_volume 1727.42(14)
_computing_cell_refinement 'SAINT v8.37A (Bruker, 2015)'
_computing_data_reduction 'SAINT v8.37A (Bruker, 2015)'
_computing_molecular_graphics 'Olex2 (Dolomanov et al., 2009)'
_computing_publication_material 'Olex2 (Dolomanov et al., 2009)'
_computing_structure_refinement 'ShelXL (Sheldrick, 2015)'
_computing_structure_solution 'ShelXT (Sheldrick, 2015)'
_diffrn_ambient_temperature 120.0
_diffrn_measured_fraction_theta_full 0.993
_diffrn_measured_fraction_theta_max 0.994
_diffrn_measurement_device_type 'Bruker P4'
_diffrn_radiation_type MoK\a
_diffrn_radiation_wavelength 0.71073
_diffrn_reflns_av_R_equivalents 0.0360
_diffrn_reflns_av_unetI/netI 0.0098
_diffrn_reflns_Laue_measured_fraction_full 0.993
_diffrn_reflns_Laue_measured_fraction_max 0.994
_diffrn_reflns_limit_h_max 21
_diffrn_reflns_limit_h_min -21
_diffrn_reflns_limit_k_max 21
_diffrn_reflns_limit_k_min -21
_diffrn_reflns_limit_l_max 7
_diffrn_reflns_limit_l_min -8
_diffrn_reflns_number 34262
_diffrn_reflns_point_group_measured_fraction_full 0.993
_diffrn_reflns_point_group_measured_fraction_max 0.994
_diffrn_reflns_theta_full 25.242
_diffrn_reflns_theta_max 27.506
_diffrn_reflns_theta_min 3.376
_exptl_absorpt_coefficient_mu 2.564
_exptl_absorpt_correction_T_max 0.7456
_exptl_absorpt_correction_T_min 0.6128
_exptl_absorpt_correction_type multi-scan
_exptl_absorpt_process_details
'SADABS-2016/2 (Bruker,2016/2) was used for absorption correction. wR2(int) was 0.0815 before and 0.0466 after correction. The Ratio of minimum to maximum transmission is 0.8219. The \l/2 correction factor is Not present.'
_exptl_crystal_density_diffrn 2.326
_exptl_crystal_description block
_exptl_crystal_F_000 1152
_refine_diff_density_max 1.664
_refine_diff_density_min -2.566
_refine_diff_density_rms 0.228
_refine_ls_extinction_method none
_refine_ls_goodness_of_fit_ref 1.147
_refine_ls_hydrogen_treatment constr
_refine_ls_matrix_type full
_refine_ls_number_parameters 70
_refine_ls_number_reflns 1060
_refine_ls_number_restraints 0
_refine_ls_restrained_S_all 1.147
_refine_ls_R_factor_all 0.0501
_refine_ls_R_factor_gt 0.0442
_refine_ls_shift/su_max 0.000
_refine_ls_shift/su_mean 0.000
_refine_ls_structure_factor_coef Fsqd
_refine_ls_weighting_details 'w=1/[\s^2^(Fo^2^)+(0.0437P)^2^+20.9434P] where P=(Fo^2^+2Fc^2^)/3'
_refine_ls_weighting_scheme calc
_refine_ls_wR_factor_gt 0.1104
_refine_ls_wR_factor_ref 0.1145
_reflns_Friedel_coverage 0.000
_reflns_number_gt 901
_reflns_number_total 1060
_reflns_threshold_expression 'I > 2\s(I)'
_cod_data_source_file am8b18891_si_002.cif
_cod_data_source_block mo_180531b_0m
_cod_original_cell_volume 1727.42(19)
_cod_original_sg_symbol_H-M 'P 42/n m c'
_cod_database_code 4515447
_shelx_shelxl_version_number 2014/7
_shelx_space_group_comment
;
The symmetry employed for this shelxl refinement is uniquely defined
by the following loop, which should always be used as a source of
symmetry information in preference to the above space-group names.
They are only intended as comments.
;
_olex2_refinement_description
;
1. Fixed Uiso
 At 1.5 times of:
  All C(H,H,H) groups
2. Others
 Fixed Sof: H4A(0.5) H4B(0.5) H4C(0.5)
3.a Idealised Me refined as rotating group:
 C4(H4A,H4B,H4C)
;
_olex2_submission_special_instructions 'No special instructions were received'

loop_
_space_group_symop_operation_xyz
'x, y, z'
'-x+1/2, -y+1/2, z'
'-y+1/2, x, z+1/2'
'y, -x+1/2, z+1/2'
'-x, y+1/2, -z'
'x+1/2, -y, -z'
'y+1/2, x+1/2, -z+1/2'
'-y, -x, -z+1/2'
'-x, -y, -z'
'x-1/2, y-1/2, -z'
'y-1/2, -x, -z-1/2'
'-y, x-1/2, -z-1/2'
'x, -y-1/2, z'
'-x-1/2, y, z'
'-y-1/2, -x-1/2, z-1/2'
'y, x, z-1/2'

loop_
_atom_site_label
_atom_site_type_symbol
_atom_site_fract_x
_atom_site_fract_y
_atom_site_fract_z
_atom_site_U_iso_or_equiv
_atom_site_adp_type
_atom_site_occupancy
_atom_site_site_symmetry_order
_atom_site_calc_flag
_atom_site_refinement_flags_posn
_atom_site_refinement_flags_adp
_atom_site_refinement_flags_occupancy
_atom_site_disorder_assembly
_atom_site_disorder_group
Cd1 Cd 0.54467(2) 0.45533(2) 0.2500 0.0122(2) Uani 1 2 d S T P . .
N1 N 0.5357(3) 0.3186(3) 0.2874(7) 0.0151(9) Uani 1 1 d . . . . .
O2 O 0.4237(4) 0.3283(3) 0.7658(8) 0.0450(15) Uani 1 1 d . . . . .
C1 C 0.4651(4) 0.3530(3) 0.6092(9) 0.0198(11) Uani 1 1 d . . . . .
C3 C 0.5595(5) 0.2500 0.1889(12) 0.0178(15) Uani 1 2 d S T P . .
C4 C 0.6075(6) 0.2500 -0.0045(14) 0.032(2) Uani 1 2 d S T P . .
H4A H 0.5780 0.2812 -0.1101 0.048 Uiso 0.5 1 calc GR . . A -1
H4B H 0.6152 0.1934 -0.0517 0.048 Uiso 0.5 1 calc GR . . A -1
H4C H 0.6611 0.2753 0.0202 0.048 Uiso 0.5 1 calc GR . . A -1
O1 O 0.4824(2) 0.4262(2) 0.5767(6) 0.0186(8) Uani 1 1 d . . . . .
C2 C 0.4954(3) 0.2924(3) 0.4599(8) 0.0161(10) Uani 1 1 d . . . . .
Na1 Na 0.3198(6) 0.2500 0.8260(19) 0.122(3) Uani 1 2 d S T P . .

loop_
_atom_site_aniso_label
_atom_site_aniso_U_11
_atom_site_aniso_U_22
_atom_site_aniso_U_33
_atom_site_aniso_U_23
_atom_site_aniso_U_13
_atom_site_aniso_U_12
Cd1 0.0092(2) 0.0092(2) 0.0182(3) 0.00301(13) 0.00301(13) 0.00049(16)
N1 0.016(2) 0.009(2) 0.020(2) 0.0019(17) 0.0048(17) 0.0001(15)
O2 0.069(4) 0.024(2) 0.042(3) -0.004(2) 0.039(3) -0.009(3)
C1 0.025(3) 0.013(2) 0.022(3) 0.000(2) 0.008(2) 0.000(2)
C3 0.021(4) 0.013(3) 0.020(3) 0.000 0.005(3) 0.000
C4 0.046(6) 0.020(4) 0.029(4) 0.000 0.022(4) 0.000
O1 0.0218(19) 0.0080(16) 0.0260(19) -0.0023(15) 0.0019(16) 0.0012(15)
C2 0.022(2) 0.009(2) 0.017(2) 0.0020(19) 0.004(2) -0.001(2)
Na1 0.095(6) 0.065(4) 0.205(9) 0.000 0.017(7) 0.000

loop_
_atom_type_symbol
_atom_type_description
_atom_type_scat_dispersion_real
_atom_type_scat_dispersion_imag
_atom_type_scat_source
C C 0.0033 0.0016 'International Tables Vol C Tables 4.2.6.8 and 6.1.1.4'
H H 0.0000 0.0000 'International Tables Vol C Tables 4.2.6.8 and 6.1.1.4'
Cd Cd -0.8075 1.2024 'International Tables Vol C Tables 4.2.6.8 and 6.1.1.4'
N N 0.0061 0.0033 'International Tables Vol C Tables 4.2.6.8 and 6.1.1.4'
Na Na 0.0362 0.0249 'International Tables Vol C Tables 4.2.6.8 and 6.1.1.4'
O O 0.0106 0.0060 'International Tables Vol C Tables 4.2.6.8 and 6.1.1.4'

loop_
_geom_angle_atom_site_label_1
_geom_angle_atom_site_label_2
_geom_angle_atom_site_label_3
_geom_angle
_geom_angle_site_symmetry_1
_geom_angle_site_symmetry_3
N1 Cd1 N1 98.1(2) 8_665 .
N1 Cd1 O1 121.87(15) . 8_665
N1 Cd1 O1 100.97(15) 8_665 9_666
N1 Cd1 O1 140.80(15) . 9_666
N1 Cd1 O1 100.97(15) . 16
N1 Cd1 O1 121.87(15) 8_665 .
N1 Cd1 O1 71.36(14) 8_665 8_665
N1 Cd1 O1 140.80(15) 8_665 16
N1 Cd1 O1 71.36(14) . .
O1 Cd1 O1 96.68(11) 9_666 8_665
O1 Cd1 O1 69.47(15) 9_666 .
O1 Cd1 O1 85.13(19) 16 9_666
O1 Cd1 O1 69.47(15) 16 8_665
O1 Cd1 O1 96.68(11) 16 .
O1 Cd1 O1 161.70(18) 8_665 .
C3 N1 Cd1 139.0(4) . .
C3 N1 C2 105.5(4) . .
C2 N1 Cd1 115.5(3) . .
C1 O2 Na1 137.8(6) . .
O2 C1 C2 119.2(5) . .
O1 C1 O2 123.6(5) . .
O1 C1 C2 117.2(5) . .
N1 C3 N1 112.5(7) . 13_565
N1 C3 C4 123.8(3) . .
N1 C3 C4 123.8(3) 13_565 .
Cd1 O1 Cd1 110.53(15) 9_666 .
C1 O1 Cd1 115.8(3) . .
C1 O1 Cd1 133.3(4) . 9_666
N1 C2 C1 119.4(4) . .
N1 C2 C2 108.2(3) . 13_565
C2 C2 C1 132.3(3) 13_565 .
O2 Na1 O2 72.5(4) 13_565 .
O2 Na1 Na1 141.8(2) . 2
O2 Na1 Na1 84.2(3) 13_565 4_554
O2 Na1 Na1 105.7(4) . 4_554
O2 Na1 Na1 126.5(4) . 4
O2 Na1 Na1 141.8(2) 13_565 2
O2 Na1 Na1 102.9(3) . 3
O2 Na1 Na1 126.5(4) 13_565 3
O2 Na1 Na1 102.9(3) 13_565 4
O2 Na1 Na1 84.2(3) . 3_554
O2 Na1 Na1 105.7(4) 13_565 3_554
Na1 Na1 Na1 127.3(4) 3 3_554
Na1 Na1 Na1 36.6(2) 4_554 3_554
Na1 Na1 Na1 71.71(12) 2 3
Na1 Na1 Na1 143.4(2) 4 3_554
Na1 Na1 Na1 143.4(2) 3 4_554
Na1 Na1 Na1 71.71(12) 2 3_554
Na1 Na1 Na1 127.3(4) 4 4_554
Na1 Na1 Na1 71.71(12) 2 4_554
Na1 Na1 Na1 71.71(12) 2 4
Na1 Na1 Na1 36.6(2) 3 4

loop_
_geom_bond_atom_site_label_1
_geom_bond_atom_site_label_2
_geom_bond_distance
_geom_bond_site_symmetry_2
Cd1 N1 2.247(4) 8_665
Cd1 N1 2.247(4) .
Cd1 O1 2.400(4) 8_665
Cd1 O1 2.279(4) 9_666
Cd1 O1 2.400(4) .
Cd1 O1 2.279(4) 16
N1 C3 1.346(6) .
N1 C2 1.368(6) .
O2 C1 1.285(7) .
O2 Na1 2.159(9) .
C1 O1 1.245(7) .
C1 C2 1.470(7) .
C3 N1 1.346(6) 13_565
C3 C4 1.481(11) .
O1 Cd1 2.279(4) 9_666
C2 C2 1.382(9) 13_565
Na1 O2 2.159(9) 13_565
Na1 Na1 2.275(18) 2
Na1 Na1 3.624(6) 4
Na1 Na1 3.624(6) 3
Na1 Na1 3.624(6) 3_554
Na1 Na1 3.624(6) 4_554
